data_1563616
loop_
_publ_author_name
'Perry, Houston'
'Zo\'n, Jerzy'
'Law, Justin'
'Clearfield, Abraham'

_publ_section_title
;
 Structural variations of SnII pyridylphosphonates influenced by an
 uncommon Sn--N interaction
;
_journal_issue 5
_journal_name_full 'Journal of Solid State Chemistry'
_journal_page_first 1165
_journal_page_last 1173
_journal_paper_doi 10.1016/j.jssc.2010.03.016
_journal_volume 183
_journal_year 2010
_chemical_formula_moiety 'C5 H4 N O3 P Sn'
_chemical_formula_sum 'C5 H4 N O3 P Sn'
_chemical_formula_weight 275.75
_space_group_IT_number 14
_space_group_name_Hall '-P 2ybc'
_space_group_name_H-M_alt 'P 1 21/c 1'
_symmetry_cell_setting monoclinic
_symmetry_space_group_name_Hall '-P 2ybc'
_symmetry_space_group_name_H-M 'P 1 21/c 1'
_atom_sites_solution_hydrogens geom
_atom_sites_solution_primary direct
_atom_sites_solution_secondary difmap
_audit_creation_method SHELXL-97
_cell_angle_alpha 90.00
_cell_angle_beta 93.616(2)
_cell_angle_gamma 90.00
_cell_formula_units_Z 4
_cell_length_a 4.9595(8)
_cell_length_b 10.7673(18)
_cell_length_c 13.996(2)
_cell_measurement_reflns_used 2779
_cell_measurement_temperature 110(2)
_cell_measurement_theta_max 28.348
_cell_measurement_theta_min 2.389
_cell_volume 745.9(2)
_computing_structure_refinement 'SHELXL-97 (Sheldrick, 2008)'
_computing_structure_solution 'SHELXS-97 (Sheldrick, 2008)'
_diffrn_ambient_temperature 110(2)
_diffrn_measured_fraction_theta_full 0.999
_diffrn_measured_fraction_theta_max 0.999
_diffrn_radiation_monochromator graphite
_diffrn_radiation_source 'fine-focus sealed tube'
_diffrn_radiation_type MoK\a
_diffrn_radiation_wavelength 0.71073
_diffrn_reflns_av_R_equivalents 0.0494
_diffrn_reflns_av_sigmaI/netI 0.0421
_diffrn_reflns_limit_h_max 6
_diffrn_reflns_limit_h_min -6
_diffrn_reflns_limit_k_max 13
_diffrn_reflns_limit_k_min -13
_diffrn_reflns_limit_l_max 17
_diffrn_reflns_limit_l_min -17
_diffrn_reflns_number 8139
_diffrn_reflns_theta_full 26.99
_diffrn_reflns_theta_max 26.99
_diffrn_reflns_theta_min 2.39
_exptl_absorpt_coefficient_mu 3.591
_exptl_absorpt_correction_T_max 0.6523
_exptl_absorpt_correction_T_min 0.3997
_exptl_absorpt_correction_type empirical
_exptl_absorpt_process_details 'SADABS (Sheldrick, 2003)'
_exptl_crystal_colour colorless
_exptl_crystal_density_diffrn 2.456
_exptl_crystal_density_method 'not measured'
_exptl_crystal_description needle
_exptl_crystal_F_000 520
_exptl_crystal_size_max 0.30
_exptl_crystal_size_mid 0.15
_exptl_crystal_size_min 0.12
_refine_diff_density_max 0.696
_refine_diff_density_min -0.550
_refine_diff_density_rms 0.126
_refine_ls_extinction_method none
_refine_ls_goodness_of_fit_ref 1.024
_refine_ls_hydrogen_treatment constr
_refine_ls_matrix_type full
_refine_ls_number_parameters 100
_refine_ls_number_reflns 1635
_refine_ls_number_restraints 0
_refine_ls_restrained_S_all 1.024
_refine_ls_R_factor_all 0.0299
_refine_ls_R_factor_gt 0.0224
_refine_ls_shift/su_max 0.001
_refine_ls_shift/su_mean 0.000
_refine_ls_structure_factor_coef Fsqd
_refine_ls_weighting_details 'calc w=1/[\s^2^(Fo^2^)+(0.0040P)^2^+0.0000P] where P=(Fo^2^+2Fc^2^)/3'
_refine_ls_weighting_scheme calc
_refine_ls_wR_factor_gt 0.0381
_refine_ls_wR_factor_ref 0.0394
_reflns_number_gt 1316
_reflns_number_total 1635
_reflns_threshold_expression >2sigma(I)
_cod_data_source_file JSSC-2010-183-1165.cif
_cod_data_source_block 1
_cod_depositor_comments
;
The following automatic conversions were performed:

data item '_exptl_crystal_density_meas' value 'not measured' was
changed to '?' -- the value is perceived as not measured.

Automatic conversion script
Id: cif_fix_values 8369 2020-08-20 11:38:08Z andrius 
;
_cod_original_sg_symbol_Hall -P2ybc
_cod_original_sg_symbol_H-M P21/c
_cod_database_code 1563616

loop_
_symmetry_equiv_pos_as_xyz
'x, y, z'
'-x, y+1/2, -z+1/2'
'-x, -y, -z'
'x, -y-1/2, z-1/2'

loop_
_atom_site_label
_atom_site_type_symbol
_atom_site_fract_x
_atom_site_fract_y
_atom_site_fract_z
_atom_site_U_iso_or_equiv
_atom_site_adp_type
_atom_site_occupancy
_atom_site_symmetry_multiplicity
_atom_site_calc_flag
_atom_site_refinement_flags
_atom_site_disorder_assembly
_atom_site_disorder_group
Sn1 Sn 0.26805(4) 0.14918(2) 0.386709(16) 0.01105(7) Uani 1 1 d . . .
P1 P 0.81830(16) 0.14905(9) 0.55040(6) 0.01076(19) Uani 1 1 d . . .
O1 O 0.6507(4) 0.1729(2) 0.45727(15) 0.0130(5) Uani 1 1 d . . .
O2 O 0.2939(4) -0.0450(2) 0.38955(16) 0.0130(5) Uani 1 1 d . . .
O3 O 1.1154(4) 0.1337(2) 0.53183(15) 0.0119(5) Uani 1 1 d . . .
N1 N 0.5941(5) 0.3928(3) 0.75145(19) 0.0135(6) Uani 1 1 d . . .
C1 C 0.7986(6) 0.2863(3) 0.6230(2) 0.0103(7) Uani 1 1 d . . .
C6 C 0.6160(6) 0.2958(3) 0.6936(2) 0.0133(8) Uani 1 1 d . . .
H6 H 0.4973 0.2278 0.7014 0.016 Uiso 1 1 calc R . .
C3 C 0.9462(7) 0.4909(3) 0.6699(3) 0.0159(8) Uani 1 1 d . . .
H3 H 1.0587 0.5612 0.6626 0.019 Uiso 1 1 calc R . .
C2 C 0.9648(6) 0.3893(3) 0.6111(2) 0.0146(8) Uani 1 1 d . . .
H2 H 1.0902 0.3892 0.5626 0.018 Uiso 1 1 calc R . .
C4 C 0.7618(6) 0.4892(3) 0.7398(2) 0.0163(8) Uani 1 1 d . . .
H4 H 0.7530 0.5587 0.7813 0.020 Uiso 1 1 calc R . .

loop_
_atom_site_aniso_label
_atom_site_aniso_U_11
_atom_site_aniso_U_22
_atom_site_aniso_U_33
_atom_site_aniso_U_23
_atom_site_aniso_U_13
_atom_site_aniso_U_12
Sn1 0.00970(12) 0.01196(13) 0.01177(12) 0.00123(12) 0.00274(9) 0.00064(11)
P1 0.0102(4) 0.0111(5) 0.0114(4) -0.0008(4) 0.0041(3) 0.0004(4)
O1 0.0099(12) 0.0165(14) 0.0125(13) -0.0001(10) -0.0006(10) -0.0032(10)
O2 0.0138(13) 0.0115(12) 0.0141(12) -0.0005(11) 0.0047(10) 0.0003(10)
O3 0.0090(11) 0.0146(14) 0.0122(12) -0.0001(10) 0.0018(9) 0.0007(10)
N1 0.0107(15) 0.0148(16) 0.0150(16) -0.0031(13) 0.0008(12) 0.0008(13)
C1 0.0082(18) 0.0135(19) 0.0088(18) -0.0010(14) -0.0023(14) 0.0018(14)
C6 0.0159(19) 0.0116(19) 0.0125(19) -0.0018(15) 0.0008(15) -0.0012(15)
C3 0.0135(19) 0.0111(19) 0.023(2) 0.0002(16) 0.0021(16) -0.0031(15)
C2 0.0119(18) 0.016(2) 0.0160(19) 0.0023(15) 0.0045(15) 0.0014(15)
C4 0.0149(19) 0.014(2) 0.020(2) -0.0034(16) -0.0024(16) 0.0028(15)

loop_
_atom_type_symbol
_atom_type_description
_atom_type_scat_dispersion_real
_atom_type_scat_dispersion_imag
_atom_type_scat_source
C C 0.0033 0.0016 'International Tables Vol C Tables 4.2.6.8 and 6.1.1.4'
H H 0.0000 0.0000 'International Tables Vol C Tables 4.2.6.8 and 6.1.1.4'
N N 0.0061 0.0033 'International Tables Vol C Tables 4.2.6.8 and 6.1.1.4'
O O 0.0106 0.0060 'International Tables Vol C Tables 4.2.6.8 and 6.1.1.4'
P P 0.1023 0.0942 'International Tables Vol C Tables 4.2.6.8 and 6.1.1.4'
Sn Sn -0.6537 1.4246 'International Tables Vol C Tables 4.2.6.8 and 6.1.1.4'

loop_
_geom_angle_atom_site_label_1
_geom_angle_atom_site_label_2
_geom_angle_atom_site_label_3
_geom_angle
_geom_angle_site_symmetry_1
_geom_angle_site_symmetry_3
O2 Sn1 O1 93.45(8) . .
O2 Sn1 O3 86.07(8) . 1_455
O1 Sn1 O3 85.93(8) . 1_455
O3 P1 O1 110.75(12) . .
O3 P1 O2 113.88(13) . 3_656
O1 P1 O2 113.39(13) . 3_656
O3 P1 C1 105.88(13) . .
O1 P1 C1 107.36(14) . .
O2 P1 C1 104.90(14) 3_656 .
P1 O1 Sn1 144.16(13) . .
P1 O2 Sn1 135.96(13) 3_656 .
P1 O3 Sn1 122.58(12) . 1_655
C6 N1 C4 117.2(3) . .
C6 C1 C2 116.2(3) . .
C6 C1 P1 121.7(3) . .
C2 C1 P1 122.1(2) . .
N1 C6 C1 125.1(3) . .
C2 C3 C4 119.1(3) . .
C3 C2 C1 119.9(3) . .
N1 C4 C3 122.5(3) . .

loop_
_geom_bond_atom_site_label_1
_geom_bond_atom_site_label_2
_geom_bond_distance
_geom_bond_site_symmetry_2
Sn1 O2 2.095(2) .
Sn1 O1 2.099(2) .
Sn1 O3 2.218(2) 1_455
P1 O3 1.521(2) .
P1 O1 1.523(2) .
P1 O2 1.526(2) 3_656
P1 C1 1.799(3) .
O2 P1 1.526(2) 3_656
O3 Sn1 2.218(2) 1_655
N1 C6 1.330(4) .
N1 C4 1.346(4) .
C1 C6 1.387(4) .
C1 C2 1.398(4) .
C3 C2 1.375(4) .
C3 C4 1.381(5) .
